data_1565739
loop_
_publ_author_name
'\.Ibi\,so\(glu, Hanife'
'Erdemir, Eda'
'Atilla, Devrim'
'Zorlu, Yunus'
'\,Senkuytu, Elif'

_publ_section_title
;
 Synthesis, characterization and photophysical properties of
 cyclotriphosphazenes including heterocyclic rings
;
_journal_name_full 'Inorganica Chimica Acta'
_journal_page_first 119120
_journal_paper_doi 10.1016/j.ica.2019.119120
_journal_volume 498
_journal_year 2019
_chemical_formula_moiety 'C40 H28 N11 O2 P3'
_chemical_formula_sum 'C40 H28 N11 O2 P3'
_chemical_formula_weight 787.64
_space_group_crystal_system monoclinic
_space_group_IT_number 14
_space_group_name_Hall '-P 2ybc'
_space_group_name_H-M_alt 'P 1 21/c 1'
_atom_sites_solution_hydrogens geom
_atom_sites_solution_primary dual
_cell_angle_alpha 90
_cell_angle_beta 106.349(4)
_cell_angle_gamma 90
_cell_formula_units_Z 4
_cell_length_a 12.7670(9)
_cell_length_b 18.4106(13)
_cell_length_c 17.9667(12)
_cell_measurement_reflns_used 7378
_cell_measurement_temperature 296(2)
_cell_measurement_theta_max 25.17
_cell_measurement_theta_min 2.36
_cell_volume 4052.3(5)
_computing_molecular_graphics 'Olex2 (Dolomanov et al., 2009)'
_computing_publication_material 'Olex2 (Dolomanov et al., 2009)'
_computing_structure_refinement 'ShelXL (Sheldrick, 2015)'
_computing_structure_solution 'ShelXT (Sheldrick, 2015)'
_diffrn_ambient_temperature 296.15
_diffrn_measured_fraction_theta_full 0.998
_diffrn_measured_fraction_theta_max 0.998
_diffrn_measurement_device_type 'Bruker APEX-II CCD'
_diffrn_measurement_method '\f and \w scans'
_diffrn_radiation_type MoK\a
_diffrn_radiation_wavelength 0.71073
_diffrn_reflns_av_R_equivalents 0.0416
_diffrn_reflns_av_unetI/netI 0.0354
_diffrn_reflns_Laue_measured_fraction_full 0.998
_diffrn_reflns_Laue_measured_fraction_max 0.998
_diffrn_reflns_limit_h_max 15
_diffrn_reflns_limit_h_min -14
_diffrn_reflns_limit_k_max 21
_diffrn_reflns_limit_k_min -21
_diffrn_reflns_limit_l_max 21
_diffrn_reflns_limit_l_min -21
_diffrn_reflns_number 30785
_diffrn_reflns_point_group_measured_fraction_full 0.998
_diffrn_reflns_point_group_measured_fraction_max 0.998
_diffrn_reflns_theta_full 25.027
_diffrn_reflns_theta_max 25.027
_diffrn_reflns_theta_min 3.188
_diffrn_standards_number 0
_exptl_absorpt_coefficient_mu 0.196
_exptl_absorpt_correction_type none
_exptl_crystal_colour colourless
_exptl_crystal_colour_primary colourless
_exptl_crystal_density_diffrn 1.291
_exptl_crystal_description block
_exptl_crystal_F_000 1624
_exptl_crystal_size_max 0.25
_exptl_crystal_size_mid 0.23
_exptl_crystal_size_min 0.21
_refine_diff_density_max 0.199
_refine_diff_density_min -0.320
_refine_diff_density_rms 0.040
_refine_ls_extinction_coef .
_refine_ls_extinction_method none
_refine_ls_goodness_of_fit_ref 1.034
_refine_ls_hydrogen_treatment constr
_refine_ls_matrix_type full
_refine_ls_number_parameters 505
_refine_ls_number_reflns 7156
_refine_ls_number_restraints 0
_refine_ls_restrained_S_all 1.034
_refine_ls_R_factor_all 0.0580
_refine_ls_R_factor_gt 0.0411
_refine_ls_shift/su_max 0.001
_refine_ls_shift/su_mean 0.000
_refine_ls_structure_factor_coef Fsqd
_refine_ls_weighting_details 'w=1/[\s^2^(Fo^2^)+(0.0450P)^2^+1.9769P] where P=(Fo^2^+2Fc^2^)/3'
_refine_ls_weighting_scheme calc
_refine_ls_wR_factor_gt 0.1005
_refine_ls_wR_factor_ref 0.1095
_reflns_Friedel_coverage 0.000
_reflns_Friedel_fraction_full .
_reflns_Friedel_fraction_max .
_reflns_number_gt 5509
_reflns_number_total 7156
_reflns_threshold_expression 'I > 2\s(I)'
_cod_data_source_file 3.cif
_cod_data_source_block 19gtu016_118z646_b1_0m
_cod_database_code 1565739
_shelx_space_group_comment
;
The symmetry employed for this shelxl refinement is uniquely defined
by the following loop, which should always be used as a source of
symmetry information in preference to the above space-group names.
They are only intended as comments.
;
_shelx_estimated_absorpt_t_max 0.960
_shelx_estimated_absorpt_t_min 0.953
_olex2_refinement_description
;
1. Fixed Uiso
 At 1.2 times of:
  All C(H) groups
2.a Aromatic/amide H refined with riding coordinates:
 C2(H2), C3(H3), C4(H4), C7(H7), C8(H8), C9(H9), C10(H10), C12(H12), C14(H14),
 C15(H15), C16(H16), C17(H17), C19(H19), C21(H21), C22(H22), C23(H23), C24(H24),
  C26(H26), C28(H28), C29(H29), C30(H30), C31(H31), C33(H33), C35(H35),
 C36(H36), C37(H37), C38(H38), C40(H40)
;

loop_
_space_group_symop_operation_xyz
'x, y, z'
'-x, y+1/2, -z+1/2'
'-x, -y, -z'
'x, -y-1/2, z-1/2'

loop_
_atom_site_label
_atom_site_type_symbol
_atom_site_fract_x
_atom_site_fract_y
_atom_site_fract_z
_atom_site_U_iso_or_equiv
_atom_site_adp_type
_atom_site_occupancy
_atom_site_site_symmetry_order
_atom_site_calc_flag
_atom_site_refinement_flags_posn
_atom_site_refinement_flags_adp
_atom_site_refinement_flags_occupancy
_atom_site_disorder_assembly
_atom_site_disorder_group
P1 P 0.35339(4) 0.63183(3) 0.62143(3) 0.02977(14) Uani 1 1 d . . . . .
P2 P 0.36694(4) 0.74799(3) 0.71781(3) 0.03658(16) Uani 1 1 d . . . . .
P3 P 0.55175(4) 0.69747(3) 0.68584(3) 0.03652(16) Uani 1 1 d . . . . .
O1 O 0.63524(11) 0.64691(9) 0.74502(9) 0.0425(4) Uani 1 1 d . . . . .
O2 O 0.62652(12) 0.74351(8) 0.64801(10) 0.0459(4) Uani 1 1 d . . . . .
N1 N 0.47655(13) 0.64279(10) 0.62670(10) 0.0349(4) Uani 1 1 d . . . . .
N2 N 0.49247(15) 0.75308(11) 0.72682(12) 0.0489(5) Uani 1 1 d . . . . .
N3 N 0.29665(13) 0.68768(10) 0.66432(10) 0.0354(4) Uani 1 1 d . . . . .
N4 N 0.39652(18) 0.44226(13) 0.71428(17) 0.0779(8) Uani 1 1 d . . . . .
N5 N 0.34229(13) 0.54664(9) 0.65132(10) 0.0352(4) Uani 1 1 d . . . . .
N6 N 0.27493(13) 0.62886(9) 0.53020(9) 0.0312(4) Uani 1 1 d . . . . .
N7 N 0.14778(15) 0.66377(11) 0.42166(11) 0.0448(5) Uani 1 1 d . . . . .
N8 N 0.31308(14) 0.82906(10) 0.68690(11) 0.0403(5) Uani 1 1 d . . . . .
N9 N 0.3055(2) 0.94657(12) 0.65121(13) 0.0600(6) Uani 1 1 d . . . . .
N10 N 0.34695(17) 0.73924(11) 0.80598(11) 0.0479(5) Uani 1 1 d . . . . .
N11 N 0.3920(3) 0.75461(17) 0.93520(14) 0.0852(9) Uani 1 1 d . . . . .
C1 C 0.73846(19) 0.67032(13) 0.78956(15) 0.0479(6) Uani 1 1 d . . . . .
C2 C 0.7565(3) 0.67136(17) 0.86833(17) 0.0722(9) Uani 1 1 d . . . . .
H2 H 0.700321 0.661151 0.890315 0.087 Uiso 1 1 calc R . . . .
C3 C 0.8601(4) 0.6879(2) 0.9145(2) 0.1010(13) Uani 1 1 d . . . . .
H3 H 0.874253 0.688953 0.968212 0.121 Uiso 1 1 calc R . . . .
C4 C 0.9410(3) 0.7027(2) 0.8815(3) 0.1048(15) Uani 1 1 d . . . . .
H4 H 1.010702 0.713172 0.912822 0.126 Uiso 1 1 calc R . . . .
C5 C 0.81865(19) 0.68505(13) 0.75361(18) 0.0539(7) Uani 1 1 d . . . . .
C6 C 0.7983(2) 0.68134(14) 0.66899(18) 0.0550(7) Uani 1 1 d . . . . .
C7 C 0.8737(3) 0.65001(18) 0.6353(3) 0.0816(10) Uani 1 1 d . . . . .
H7 H 0.939032 0.632074 0.667173 0.098 Uiso 1 1 calc R . . . .
C8 C 0.8540(4) 0.6451(2) 0.5573(3) 0.1094(15) Uani 1 1 d . . . . .
H8 H 0.905893 0.624049 0.536658 0.131 Uiso 1 1 calc R . . . .
C9 C 0.7591(4) 0.6706(2) 0.5087(3) 0.1001(13) Uani 1 1 d . . . . .
H9 H 0.746644 0.666561 0.455296 0.120 Uiso 1 1 calc R . . . .
C10 C 0.6807(3) 0.70249(17) 0.53833(19) 0.0736(9) Uani 1 1 d . . . . .
H10 H 0.615449 0.719942 0.505756 0.088 Uiso 1 1 calc R . . . .
C11 C 0.7033(2) 0.70731(14) 0.61797(16) 0.0510(6) Uani 1 1 d . . . . .
C12 C 0.3683(2) 0.89200(14) 0.67809(15) 0.0512(6) Uani 1 1 d . . . . .
H12 H 0.444018 0.894628 0.690492 0.061 Uiso 1 1 calc R . . . .
C13 C 0.2000(2) 0.92057(14) 0.64123(14) 0.0494(6) Uani 1 1 d . . . . .
C14 C 0.1012(3) 0.95636(17) 0.61539(17) 0.0707(9) Uani 1 1 d . . . . .
H14 H 0.098334 1.004856 0.600480 0.085 Uiso 1 1 calc R . . . .
C15 C 0.0078(3) 0.9188(2) 0.61228(18) 0.0784(10) Uani 1 1 d . . . . .
H15 H -0.059235 0.942286 0.595643 0.094 Uiso 1 1 calc R . . . .
C16 C 0.0114(2) 0.84630(18) 0.63352(18) 0.0696(8) Uani 1 1 d . . . . .
H16 H -0.053500 0.821968 0.630420 0.084 Uiso 1 1 calc R . . . .
C17 C 0.10843(19) 0.80953(15) 0.65901(15) 0.0522(6) Uani 1 1 d . . . . .
H17 H 0.110785 0.760824 0.673123 0.063 Uiso 1 1 calc R . . . .
C18 C 0.20197(18) 0.84806(13) 0.66269(12) 0.0412(5) Uani 1 1 d . . . . .
C19 C 0.4062(3) 0.77762(18) 0.87115(16) 0.0738(9) Uani 1 1 d . . . . .
H19 H 0.451855 0.816319 0.868545 0.089 Uiso 1 1 calc R . . . .
C20 C 0.3194(3) 0.69729(18) 0.91526(16) 0.0713(9) Uani 1 1 d . . . . .
C21 C 0.2750(4) 0.6538(2) 0.96264(19) 0.0967(14) Uani 1 1 d . . . . .
H21 H 0.294119 0.660724 1.016045 0.116 Uiso 1 1 calc R . . . .
C22 C 0.2032(4) 0.6011(2) 0.9282(3) 0.1082(15) Uani 1 1 d . . . . .
H22 H 0.173331 0.571337 0.958776 0.130 Uiso 1 1 calc R . . . .
C23 C 0.1738(3) 0.5907(2) 0.8495(2) 0.0930(11) Uani 1 1 d . . . . .
H23 H 0.124178 0.554178 0.827888 0.112 Uiso 1 1 calc R . . . .
C24 C 0.2161(2) 0.63331(17) 0.80112(17) 0.0644(8) Uani 1 1 d . . . . .
H24 H 0.195833 0.626199 0.747718 0.077 Uiso 1 1 calc R . . . .
C25 C 0.2892(2) 0.68648(15) 0.83559(14) 0.0514(7) Uani 1 1 d . . . . .
C26 C 0.4268(2) 0.50362(15) 0.69367(16) 0.0585(7) Uani 1 1 d . . . . .
H26 H 0.499481 0.517977 0.706186 0.070 Uiso 1 1 calc R . . . .
C27 C 0.24753(17) 0.50626(12) 0.64678(13) 0.0386(5) Uani 1 1 d . . . . .
C28 C 0.13897(19) 0.52043(15) 0.61285(16) 0.0542(7) Uani 1 1 d . . . . .
H28 H 0.115853 0.563473 0.586187 0.065 Uiso 1 1 calc R . . . .
C29 C 0.0662(2) 0.46789(17) 0.62024(19) 0.0700(9) Uani 1 1 d . . . . .
H29 H -0.008069 0.475442 0.598017 0.084 Uiso 1 1 calc R . . . .
C30 C 0.1010(2) 0.40380(17) 0.6601(2) 0.0744(9) Uani 1 1 d . . . . .
H30 H 0.049601 0.369378 0.664117 0.089 Uiso 1 1 calc R . . . .
C31 C 0.2084(2) 0.39025(16) 0.6933(2) 0.0730(9) Uani 1 1 d . . . . .
H31 H 0.231369 0.347180 0.719945 0.088 Uiso 1 1 calc R . . . .
C32 C 0.2828(2) 0.44273(14) 0.68622(16) 0.0525(7) Uani 1 1 d . . . . .
C33 C 0.19062(17) 0.67593(12) 0.49445(13) 0.0396(5) Uani 1 1 d . . . . .
H33 H 0.167134 0.713110 0.520917 0.048 Uiso 1 1 calc R . . . .
C34 C 0.20570(17) 0.60490(12) 0.40472(12) 0.0346(5) Uani 1 1 d . . . . .
C35 C 0.19418(19) 0.56950(14) 0.33448(13) 0.0455(6) Uani 1 1 d . . . . .
H35 H 0.141669 0.584051 0.289699 0.055 Uiso 1 1 calc R . . . .
C36 C 0.2625(2) 0.51266(14) 0.33343(14) 0.0518(7) Uani 1 1 d . . . . .
H36 H 0.256250 0.488115 0.287137 0.062 Uiso 1 1 calc R . . . .
C37 C 0.3412(2) 0.49079(14) 0.40011(14) 0.0513(6) Uani 1 1 d . . . . .
H37 H 0.386386 0.451846 0.397359 0.062 Uiso 1 1 calc R . . . .
C38 C 0.35426(18) 0.52527(13) 0.47031(13) 0.0435(6) Uani 1 1 d . . . . .
H38 H 0.406962 0.510624 0.514946 0.052 Uiso 1 1 calc R . . . .
C39 C 0.28529(16) 0.58234(11) 0.47075(11) 0.0313(5) Uani 1 1 d . . . . .
C40 C 0.9214(2) 0.70232(17) 0.8030(2) 0.0819(11) Uani 1 1 d . . . . .
H40 H 0.977750 0.713859 0.781654 0.098 Uiso 1 1 calc R . . . .

loop_
_atom_site_aniso_label
_atom_site_aniso_U_11
_atom_site_aniso_U_22
_atom_site_aniso_U_33
_atom_site_aniso_U_23
_atom_site_aniso_U_13
_atom_site_aniso_U_12
P1 0.0256(3) 0.0294(3) 0.0323(3) -0.0035(2) 0.0050(2) -0.0004(2)
P2 0.0303(3) 0.0385(3) 0.0384(3) -0.0115(3) 0.0055(2) 0.0018(2)
P3 0.0254(3) 0.0348(3) 0.0472(3) -0.0056(3) 0.0067(2) -0.0021(2)
O1 0.0294(8) 0.0446(10) 0.0493(9) 0.0012(7) 0.0042(7) -0.0038(7)
O2 0.0347(8) 0.0349(9) 0.0686(11) 0.0040(8) 0.0155(8) -0.0003(7)
N1 0.0278(9) 0.0344(10) 0.0425(10) -0.0070(8) 0.0097(8) 0.0001(8)
N2 0.0313(10) 0.0477(13) 0.0630(13) -0.0238(10) 0.0056(9) -0.0032(9)
N3 0.0276(9) 0.0402(11) 0.0378(10) -0.0097(8) 0.0083(8) -0.0025(8)
N4 0.0481(13) 0.0558(16) 0.116(2) 0.0433(15) -0.0001(13) 0.0019(11)
N5 0.0291(9) 0.0320(10) 0.0408(10) 0.0038(8) 0.0035(8) -0.0013(8)
N6 0.0304(9) 0.0285(10) 0.0327(9) -0.0028(7) 0.0057(7) 0.0037(7)
N7 0.0408(11) 0.0459(12) 0.0412(11) 0.0017(9) 0.0008(9) 0.0069(9)
N8 0.0377(10) 0.0382(11) 0.0452(11) -0.0076(9) 0.0118(9) -0.0004(9)
N9 0.0776(17) 0.0436(14) 0.0617(14) 0.0026(11) 0.0244(13) 0.0005(12)
N10 0.0522(12) 0.0521(13) 0.0356(10) -0.0097(9) 0.0063(9) 0.0085(10)
N11 0.122(2) 0.085(2) 0.0384(14) -0.0110(13) 0.0052(14) 0.0281(18)
C1 0.0359(13) 0.0389(14) 0.0579(15) -0.0091(11) -0.0049(11) 0.0041(10)
C2 0.0681(19) 0.077(2) 0.0584(18) -0.0103(16) -0.0035(15) 0.0111(16)
C3 0.098(3) 0.092(3) 0.077(2) -0.025(2) -0.033(2) 0.015(2)
C4 0.063(2) 0.077(3) 0.133(4) -0.027(2) -0.042(2) 0.0017(19)
C5 0.0295(12) 0.0363(14) 0.090(2) -0.0060(13) 0.0070(13) 0.0014(10)
C6 0.0369(13) 0.0418(15) 0.093(2) 0.0011(14) 0.0295(14) -0.0028(11)
C7 0.0592(19) 0.069(2) 0.134(3) 0.002(2) 0.054(2) 0.0048(16)
C8 0.118(4) 0.093(3) 0.156(4) 0.003(3) 0.102(4) 0.007(3)
C9 0.141(4) 0.089(3) 0.099(3) -0.002(2) 0.080(3) -0.007(3)
C10 0.090(2) 0.065(2) 0.076(2) 0.0090(16) 0.0395(19) -0.0053(17)
C11 0.0481(15) 0.0388(15) 0.0748(18) 0.0007(13) 0.0317(14) -0.0081(11)
C12 0.0549(15) 0.0494(16) 0.0526(15) -0.0138(12) 0.0203(12) -0.0120(13)
C13 0.0650(17) 0.0438(15) 0.0391(13) -0.0021(11) 0.0140(12) 0.0076(13)
C14 0.088(2) 0.0567(19) 0.0601(18) 0.0093(14) 0.0095(16) 0.0257(17)
C15 0.064(2) 0.083(3) 0.076(2) -0.0024(18) 0.0002(16) 0.0333(19)
C16 0.0434(15) 0.077(2) 0.081(2) -0.0040(17) 0.0057(14) 0.0117(15)
C17 0.0400(14) 0.0502(16) 0.0636(16) -0.0037(13) 0.0099(12) 0.0054(12)
C18 0.0416(13) 0.0438(15) 0.0368(12) -0.0075(10) 0.0089(10) 0.0090(11)
C19 0.095(2) 0.069(2) 0.0451(17) -0.0202(15) -0.0002(16) 0.0080(17)
C20 0.103(2) 0.066(2) 0.0439(16) -0.0012(15) 0.0196(16) 0.0340(19)
C21 0.167(4) 0.088(3) 0.0494(18) 0.0219(19) 0.054(2) 0.052(3)
C22 0.170(5) 0.084(3) 0.095(3) 0.025(2) 0.077(3) 0.023(3)
C23 0.117(3) 0.088(3) 0.091(3) 0.014(2) 0.058(2) -0.005(2)
C24 0.0722(19) 0.072(2) 0.0561(17) 0.0045(15) 0.0294(15) -0.0015(16)
C25 0.0620(16) 0.0558(17) 0.0400(13) 0.0050(12) 0.0201(12) 0.0260(14)
C26 0.0336(13) 0.0541(17) 0.0758(18) 0.0200(14) -0.0041(12) 0.0006(12)
C27 0.0364(12) 0.0340(13) 0.0441(13) -0.0009(10) 0.0093(10) -0.0051(10)
C28 0.0363(13) 0.0476(16) 0.0748(18) 0.0120(13) 0.0091(12) -0.0030(11)
C29 0.0390(14) 0.066(2) 0.099(2) 0.0161(17) 0.0105(15) -0.0115(14)
C30 0.0554(18) 0.060(2) 0.108(3) 0.0133(18) 0.0241(17) -0.0221(15)
C31 0.0626(19) 0.0470(18) 0.104(2) 0.0265(16) 0.0150(17) -0.0077(14)
C32 0.0447(14) 0.0406(15) 0.0676(17) 0.0131(12) 0.0081(12) -0.0003(11)
C33 0.0361(12) 0.0337(13) 0.0461(13) -0.0007(10) 0.0069(10) 0.0090(10)
C34 0.0323(11) 0.0362(13) 0.0339(11) 0.0005(9) 0.0069(9) -0.0047(9)
C35 0.0481(14) 0.0545(16) 0.0308(12) -0.0009(11) 0.0060(10) -0.0075(12)
C36 0.0649(17) 0.0515(17) 0.0424(14) -0.0119(12) 0.0207(13) -0.0086(13)
C37 0.0565(16) 0.0455(16) 0.0543(15) -0.0118(12) 0.0195(13) 0.0061(12)
C38 0.0418(13) 0.0445(14) 0.0412(13) -0.0053(11) 0.0068(10) 0.0105(11)
C39 0.0304(11) 0.0303(12) 0.0331(11) -0.0019(9) 0.0086(9) -0.0030(9)
C40 0.0373(15) 0.063(2) 0.129(3) -0.009(2) -0.0033(18) -0.0038(14)

loop_
_atom_type_symbol
_atom_type_description
_atom_type_scat_dispersion_real
_atom_type_scat_dispersion_imag
_atom_type_scat_source
C C 0.0033 0.0016 'International Tables Vol C Tables 4.2.6.8 and 6.1.1.4'
H H 0.0000 0.0000 'International Tables Vol C Tables 4.2.6.8 and 6.1.1.4'
N N 0.0061 0.0033 'International Tables Vol C Tables 4.2.6.8 and 6.1.1.4'
O O 0.0106 0.0060 'International Tables Vol C Tables 4.2.6.8 and 6.1.1.4'
P P 0.1023 0.0942 'International Tables Vol C Tables 4.2.6.8 and 6.1.1.4'

loop_
_geom_angle_atom_site_label_1
_geom_angle_atom_site_label_2
_geom_angle_atom_site_label_3
_geom_angle
_geom_angle_site_symmetry_1
_geom_angle_site_symmetry_3
N1 P1 N3 118.63(9) . .
N1 P1 N5 106.01(9) . .
N1 P1 N6 112.38(9) . .
N3 P1 N5 111.17(10) . .
N3 P1 N6 105.71(9) . .
N6 P1 N5 101.71(9) . .
N2 P2 N3 119.73(10) . .
N2 P2 N8 107.10(11) . .
N2 P2 N10 109.29(11) . .
N3 P2 N8 108.46(9) . .
N3 P2 N10 107.21(10) . .
N8 P2 N10 103.96(10) . .
O2 P3 O1 103.45(8) . .
O2 P3 N1 112.49(10) . .
O2 P3 N2 106.42(10) . .
N1 P3 O1 104.17(9) . .
N2 P3 O1 113.00(10) . .
N2 P3 N1 116.65(10) . .
C1 O1 P3 123.39(15) . .
C11 O2 P3 118.91(14) . .
P1 N1 P3 122.32(11) . .
P2 N2 P3 121.68(12) . .
P2 N3 P1 119.78(11) . .
C26 N4 C32 104.9(2) . .
C26 N5 P1 126.13(16) . .
C26 N5 C27 104.78(19) . .
C27 N5 P1 128.79(15) . .
C33 N6 P1 127.43(15) . .
C33 N6 C39 104.78(17) . .
C39 N6 P1 127.59(14) . .
C33 N7 C34 104.92(18) . .
C12 N8 P2 127.47(17) . .
C12 N8 C18 104.9(2) . .
C18 N8 P2 127.58(16) . .
C12 N9 C13 104.9(2) . .
C19 N10 P2 123.5(2) . .
C19 N10 C25 104.5(2) . .
C25 N10 P2 130.93(17) . .
C19 N11 C20 105.8(3) . .
C2 C1 O1 116.8(3) . .
C2 C1 C5 123.3(2) . .
C5 C1 O1 119.6(2) . .
C1 C2 C3 118.5(4) . .
C4 C3 C2 119.9(4) . .
C3 C4 C40 120.8(3) . .
C1 C5 C6 122.4(2) . .
C1 C5 C40 115.7(3) . .
C40 C5 C6 121.9(3) . .
C7 C6 C5 121.6(3) . .
C11 C6 C5 122.4(2) . .
C11 C6 C7 115.9(3) . .
C8 C7 C6 121.7(4) . .
C7 C8 C9 120.8(4) . .
C8 C9 C10 120.5(4) . .
C11 C10 C9 117.5(3) . .
C6 C11 O2 118.9(2) . .
C10 C11 O2 117.5(3) . .
C10 C11 C6 123.6(3) . .
N9 C12 N8 114.2(2) . .
C14 C13 N9 129.6(3) . .
C14 C13 C18 119.7(3) . .
C18 C13 N9 110.7(2) . .
C15 C14 C13 118.4(3) . .
C14 C15 C16 121.0(3) . .
C17 C16 C15 121.6(3) . .
C16 C17 C18 116.9(3) . .
C13 C18 N8 105.2(2) . .
C17 C18 N8 132.4(2) . .
C17 C18 C13 122.4(2) . .
N11 C19 N10 113.9(3) . .
N11 C20 C21 129.4(3) . .
N11 C20 C25 110.4(3) . .
C25 C20 C21 120.2(4) . .
C22 C21 C20 118.0(3) . .
C21 C22 C23 121.5(4) . .
C22 C23 C24 121.7(4) . .
C25 C24 C23 117.1(3) . .
C20 C25 N10 105.5(3) . .
C24 C25 N10 132.9(2) . .
C24 C25 C20 121.5(3) . .
N4 C26 N5 114.4(2) . .
C28 C27 N5 132.2(2) . .
C28 C27 C32 122.2(2) . .
C32 C27 N5 105.60(19) . .
C27 C28 C29 116.7(2) . .
C28 C29 C30 121.5(3) . .
C31 C30 C29 121.4(3) . .
C30 C31 C32 117.7(3) . .
C27 C32 N4 110.3(2) . .
C27 C32 C31 120.5(2) . .
C31 C32 N4 129.2(2) . .
N7 C33 N6 114.4(2) . .
C35 C34 N7 129.5(2) . .
C39 C34 N7 110.56(18) . .
C39 C34 C35 120.0(2) . .
C36 C35 C34 117.8(2) . .
C35 C36 C37 121.3(2) . .
C38 C37 C36 121.8(2) . .
C39 C38 C37 116.4(2) . .
C34 C39 N6 105.32(18) . .
C38 C39 N6 132.02(19) . .
C38 C39 C34 122.7(2) . .
C4 C40 C5 121.6(4) . .

loop_
_geom_bond_atom_site_label_1
_geom_bond_atom_site_label_2
_geom_bond_distance
_geom_bond_site_symmetry_2
P1 N1 1.5615(17) .
P1 N3 1.5780(18) .
P1 N5 1.6767(18) .
P1 N6 1.6639(17) .
P2 N2 1.568(2) .
P2 N3 1.5737(17) .
P2 N8 1.671(2) .
P2 N10 1.682(2) .
P3 O1 1.5795(16) .
P3 O2 1.5675(17) .
P3 N1 1.5779(18) .
P3 N2 1.574(2) .
O1 C1 1.403(3) .
O2 C11 1.412(3) .
N4 C26 1.282(3) .
N4 C32 1.397(3) .
N5 C26 1.381(3) .
N5 C27 1.403(3) .
N6 C33 1.390(3) .
N6 C39 1.404(3) .
N7 C33 1.287(3) .
N7 C34 1.393(3) .
N8 C12 1.388(3) .
N8 C18 1.406(3) .
N9 C12 1.291(3) .
N9 C13 1.393(3) .
N10 C19 1.394(3) .
N10 C25 1.411(3) .
N11 C19 1.286(4) .
N11 C20 1.383(4) .
C1 C2 1.369(4) .
C1 C5 1.383(4) .
C2 C3 1.383(5) .
C3 C4 1.356(6) .
C4 C40 1.362(6) .
C5 C6 1.470(4) .
C5 C40 1.397(4) .
C6 C7 1.398(4) .
C6 C11 1.383(4) .
C7 C8 1.355(6) .
C8 C9 1.362(6) .
C9 C10 1.390(5) .
C10 C11 1.381(4) .
C13 C14 1.383(4) .
C13 C18 1.388(3) .
C14 C15 1.365(4) .
C15 C16 1.386(5) .
C16 C17 1.372(3) .
C17 C18 1.375(3) .
C20 C21 1.400(5) .
C20 C25 1.388(4) .
C21 C22 1.358(6) .
C22 C23 1.371(5) .
C23 C24 1.388(4) .
C24 C25 1.374(4) .
C27 C28 1.373(3) .
C27 C32 1.376(3) .
C28 C29 1.373(4) .
C29 C30 1.387(4) .
C30 C31 1.355(4) .
C31 C32 1.385(4) .
C34 C35 1.391(3) .
C34 C39 1.391(3) .
C35 C36 1.366(4) .
C36 C37 1.389(3) .
C37 C38 1.380(3) .
C38 C39 1.372(3) .

loop_
_smtbx_masks_void_nr
_smtbx_masks_void_average_x
_smtbx_masks_void_average_y
_smtbx_masks_void_average_z
_smtbx_masks_void_volume
_smtbx_masks_void_count_electrons
1 0.500 0.000 0.500 259.3 62.2
2 0.500 0.500 0.000 259.3 62.2
